data_2106020
loop_
_publ_author_name
'Rajasekar, M.'
'Muthu, K.'
'Aditya Prasad, A.'
'Agilandeshwari, R.'
'Meenakshisundaram, SP'

_publ_section_title
;
 Synthesis, growth, structure and characterization of molybdenum zinc
 thiourea complex crystals
;
_journal_coeditor_code AO5002
_journal_issue 3
_journal_name_full 'Acta Crystallographica Section B'
_journal_page_first
;
;
_journal_paper_doi 10.1107/S2052520615005922
_journal_volume 71
_journal_year 2015
_chemical_formula_moiety 'C3 H12 Mo0.2 N6 O4 S4 Zn0.75'
_chemical_formula_sum 'C3 H12 Mo0.2 N6 O4 S4 Zn0.75'
_chemical_formula_weight 397.44
_chemical_name_systematic MoZTS
_space_group_crystal_system orthorhombic
_space_group_IT_number 29
_space_group_name_Hall 'P 2c -2ac'
_space_group_name_H-M_alt 'P c a 21'
_atom_sites_solution_primary iterative
_audit_creation_method
;
Olex2 1.2
(compiled 2015.01.26 svn.r3150 for OlexSys, GUI svn.r4998)
;
_cell_angle_alpha 90
_cell_angle_beta 90
_cell_angle_gamma 90
_cell_formula_units_Z 4
_cell_length_a 11.153(2)
_cell_length_b 7.7691(14)
_cell_length_c 15.408(3)
_cell_measurement_temperature 273
_cell_volume 1335.1(4)
_computing_molecular_graphics 'Olex2 (Dolomanov et al., 2009)'
_computing_publication_material 'Olex2 (Dolomanov et al., 2009)'
_computing_structure_refinement 'olex2.refine (Bourhis et al., 2015)'
_computing_structure_solution 'olex2.solve (Bourhis et al., 2015)'
_diffrn_ambient_temperature 293
_diffrn_detector_area_resol_mean 7.9
_diffrn_measured_fraction_theta_full 0.5658
_diffrn_measured_fraction_theta_max 0.5658
_diffrn_measurement_device 'three-circle diffractometer'
_diffrn_measurement_device_type 'Bruker SMART CCD 1K area detector'
_diffrn_measurement_method '\w scans'
_diffrn_radiation_monochromator graphite
_diffrn_radiation_type 'Mo K\a'
_diffrn_radiation_wavelength 0.71073
_diffrn_reflns_av_R_equivalents 0.0323
_diffrn_reflns_limit_h_max 14
_diffrn_reflns_limit_h_min -13
_diffrn_reflns_limit_k_max 10
_diffrn_reflns_limit_k_min -6
_diffrn_reflns_limit_l_max 13
_diffrn_reflns_limit_l_min -21
_diffrn_reflns_number 3997
_diffrn_reflns_theta_full 29.1282
_diffrn_reflns_theta_max 29.13
_diffrn_reflns_theta_min 3.20
_exptl_absorpt_coefficient_mu 2.27
_exptl_absorpt_correction_T_max 0.514
_exptl_absorpt_correction_T_min 0.469
_exptl_absorpt_correction_type analytical
_exptl_crystal_colour 'metallic orangish yellow'
_exptl_crystal_density_diffrn 1.9533
_exptl_crystal_description irregular
_exptl_crystal_F_000 797.3593
_exptl_crystal_size_max 0.35
_exptl_crystal_size_mid 0.35
_exptl_crystal_size_min 0.3
_refine_diff_density_max 0.2803
_refine_diff_density_min -0.5011
_refine_ls_abs_structure_details 'Flack, H. D. (1983). Acta Cryst. A39, 876-881.'
_refine_ls_abs_structure_Flack -0.071(15)
_refine_ls_extinction_expression Fc^*^=kFc[1+0.001xFc^2^\l^3^/sin(2\q)]^-1/4^
_refine_ls_goodness_of_fit_ref 1.041
_refine_ls_hydrogen_treatment constr
_refine_ls_matrix_type full
_refine_ls_number_constraints 18
_refine_ls_number_parameters 173
_refine_ls_number_reflns 2028
_refine_ls_number_restraints 0
_refine_ls_restrained_S_all 1.0332
_refine_ls_R_factor_all 0.0350
_refine_ls_R_factor_gt 0.0321
_refine_ls_shift/su_max 0.1162
_refine_ls_shift/su_mean 0.0062
_refine_ls_structure_factor_coef Fsqd
_refine_ls_weighting_details 'w=1/[\s^2^(Fo^2^)+(0.0470P)^2^] where P=(Fo^2^+2Fc^2^)/3'
_refine_ls_weighting_scheme calc
_refine_ls_wR_factor_gt 0.0777
_refine_ls_wR_factor_ref 0.0803
_reflns_number_gt 1894
_reflns_number_total 2028
_reflns_threshold_expression I>=2u(I)
_cod_data_source_file ao5002sup1.cif
_cod_data_source_block I
_cod_depositor_comments
;
 Updating space group information.

 Antanas Vaitkus,
 2018-07-31
;
_cod_database_code 2106020
_cod_database_fobs_code 2106020

loop_
_space_group_symop_id
_space_group_symop_operation_xyz
1 x,y,z
2 -x,-y,z+1/2
3 -x+1/2,y,z+1/2
4 x+1/2,-y,z

loop_
_atom_site_type_symbol
_atom_site_label
_atom_site_fract_x
_atom_site_fract_y
_atom_site_fract_z
_atom_site_U_iso_or_equiv
_atom_site_adp_type
_atom_site_occupancy
Zn Zn1 0.5633(4) 0.6587(8) 0.45483(6) 0.0197(7) Uani 0.750000
S S1 0.62684(9) 0.84503(13) 0.28297(7) 0.0208(2) Uani 1.000000
S S2 0.47872(11) 0.83180(15) 0.55875(8) 0.0297(3) Uani 1.000000
S S4 0.70392(9) 0.49846(15) 0.52949(8) 0.0279(3) Uani 1.000000
S S3 0.41938(10) 0.49755(14) 0.38265(8) 0.0275(3) Uani 1.000000
O O3 0.6953(3) 0.9969(4) 0.2573(2) 0.0293(7) Uani 1.000000
O O4 0.4979(3) 0.8763(4) 0.2748(2) 0.0325(7) Uani 1.000000
O O1 0.6537(3) 0.8149(4) 0.3771(2) 0.0316(8) Uani 1.000000
N N4 0.4315(4) 0.2546(5) 0.2684(3) 0.0358(10) Uani 1.000000
C C1 0.4924(4) 0.3376(5) 0.3273(3) 0.0253(10) Uani 1.000000
O O2 0.6637(3) 0.6956(4) 0.2338(2) 0.0330(7) Uani 1.000000
N N1 0.6634(4) 0.3573(6) 0.6797(3) 0.0480(12) Uani 1.000000
N N3 0.6043(4) 0.2925(5) 0.3425(3) 0.0413(11) Uani 1.000000
C C2 0.6147(4) 0.3997(6) 0.6064(3) 0.0271(9) Uani 1.000000
N N5 0.2801(4) 1.0060(5) 0.5647(3) 0.0448(11) Uani 1.000000
C C5 0.3618(4) 0.9429(6) 0.5123(3) 0.0298(10) Uani 1.000000
N N7 0.3498(4) 0.9613(6) 0.4289(2) 0.0412(11) Uani 1.000000
N N6 0.5008(4) 0.3651(6) 0.5932(3) 0.0451(12) Uani 1.000000
Mo Mo1 0.5649(14) 0.660(2) 0.44495(4) 0.029(2) Uani 0.200000
H H4a 0.3579(4) 0.2810(5) 0.2587(3) 0.0429(11) Uiso 1.000000
H H4b 0.4651(4) 0.1734(5) 0.2392(3) 0.0429(11) Uiso 1.000000
H H1a 0.7380(4) 0.3786(6) 0.6889(3) 0.0576(14) Uiso 1.000000
H H1b 0.6212(4) 0.3080(6) 0.7192(3) 0.0576(14) Uiso 1.000000
H H3a 0.6449(4) 0.3443(5) 0.3821(3) 0.0495(13) Uiso 1.000000
H H3b 0.6368(4) 0.2111(5) 0.3128(3) 0.0495(13) Uiso 1.000000
H H5a 0.2864(4) 0.9910(5) 0.6199(3) 0.0538(14) Uiso 1.000000
H H5b 0.2202(4) 1.0624(5) 0.5440(3) 0.0538(14) Uiso 1.000000
H H7a 0.4017(4) 0.9169(6) 0.3943(2) 0.0494(13) Uiso 1.000000
H H7b 0.2899(4) 1.0180(6) 0.4084(2) 0.0494(13) Uiso 1.000000
H H6a 0.4677(4) 0.3918(6) 0.5447(3) 0.0542(14) Uiso 1.000000
H H6b 0.4594(4) 0.3157(6) 0.6332(3) 0.0542(14) Uiso 1.000000

loop_
_atom_site_aniso_label
_atom_site_aniso_U_11
_atom_site_aniso_U_22
_atom_site_aniso_U_33
_atom_site_aniso_U_12
_atom_site_aniso_U_13
_atom_site_aniso_U_23
Zn1 0.0194(11) 0.0249(15) 0.0149(6) 0.0016(8) -0.0010(6) 0.0011(7)
S1 0.0200(5) 0.0266(5) 0.0158(5) 0.0005(4) -0.0017(4) -0.0013(4)
S2 0.0288(6) 0.0401(6) 0.0203(5) 0.0115(5) -0.0056(5) -0.0043(5)
S4 0.0176(5) 0.0412(6) 0.0250(5) 0.0012(4) 0.0025(4) 0.0115(5)
S3 0.0200(5) 0.0339(5) 0.0285(6) 0.0002(4) 0.0002(4) -0.0104(5)
O3 0.0323(16) 0.0304(16) 0.0250(16) -0.0016(14) 0.0017(14) 0.0061(13)
O4 0.0186(15) 0.0437(18) 0.0353(18) 0.0041(14) -0.0062(14) -0.0040(17)
O1 0.0357(18) 0.0406(17) 0.0185(15) -0.0154(14) -0.0066(14) 0.0078(14)
N4 0.039(2) 0.035(2) 0.033(2) -0.0011(18) -0.0025(18) -0.013(2)
C1 0.022(2) 0.029(2) 0.024(2) -0.0054(17) 0.0035(19) 0.0019(19)
O2 0.0302(17) 0.0346(15) 0.0342(18) 0.0030(14) -0.0031(16) -0.0117(15)
N1 0.034(2) 0.082(3) 0.028(2) 0.002(2) 0.002(2) 0.027(2)
N3 0.032(2) 0.039(2) 0.052(3) 0.006(2) -0.006(2) -0.020(2)
C2 0.028(2) 0.029(2) 0.024(2) 0.0034(18) 0.0056(19) 0.004(2)
N5 0.038(2) 0.068(3) 0.028(2) 0.030(2) 0.000(2) -0.003(2)
C5 0.030(2) 0.035(2) 0.025(2) 0.0051(18) -0.003(2) -0.003(2)
N7 0.039(2) 0.059(3) 0.025(2) 0.026(2) -0.0025(19) 0.0045(19)
N6 0.032(2) 0.066(3) 0.038(3) -0.011(2) 0.000(2) 0.027(2)
Mo1 0.036(4) 0.031(5) 0.021(2) -0.007(3) -0.002(2) 0.000(2)

loop_
_atom_type_symbol
_atom_type_scat_Cromer_Mann_a1
_atom_type_scat_Cromer_Mann_a2
_atom_type_scat_Cromer_Mann_a3
_atom_type_scat_Cromer_Mann_a4
_atom_type_scat_Cromer_Mann_b1
_atom_type_scat_Cromer_Mann_b2
_atom_type_scat_Cromer_Mann_b3
_atom_type_scat_Cromer_Mann_b4
_atom_type_scat_Cromer_Mann_c
_atom_type_scat_dispersion_source
_atom_type_scat_dispersion_real
_atom_type_scat_dispersion_imag
_atom_type_scat_source
C 2.31000 1.02000 1.58860 0.86500 20.84390 10.20750 0.56870 51.65120 0.215599998832 'Henke, Gullikson and Davis, At. Data and Nucl. Data Tables, 1993, 54, 2' 0.00347 0.00161 'nternational Tables '
H 0.49300 0.32291 0.14019 0.04081 10.51090 26.12570 3.14236 57.79970 0.0030380000826 'Henke, Gullikson and Davis, At. Data and Nucl. Data Tables, 1993, 54, 2' 0.00000 0.00000 'International Tables'
Mo 3.70250 17.23560 12.88760 3.74290 0.27720 1.09580 11.00400 61.65840 4.38749980927 'Henke, Gullikson and Davis, At. Data and Nucl. Data Tables, 1993, 54, 2' -1.68402 0.70339 'International Table'
Zn 14.07430 7.03180 5.16520 2.41000 3.26550 0.23330 10.31630 58.70970 1.30410003662 'Henke, Gullikson and Davis, At. Data and Nucl. Data Tables, 1993, 54, 2' 0.31207 1.46666 'nternational Tables '
O 3.04850 2.28680 1.54630 0.86700 13.27710 5.70110 0.32390 32.90890 0.250800013542 'Henke, Gullikson and Davis, At. Data and Nucl. Data Tables, 1993, 54, 2' 0.01158 0.00611 'International Tables V'
N 12.21260 3.13220 2.01250 1.16630 0.00570 9.89330 28.99750 0.58260 -11.5290002823 'Henke, Gullikson and Davis, At. Data and Nucl. Data Tables, 1993, 54, 2' 0.00653 0.00323 'International Tables V'
S 6.90530 5.20340 1.43790 1.58630 1.46790 22.21510 0.25360 56.17200 0.866900026798 'Henke, Gullikson and Davis, At. Data and Nucl. Data Tables, 1993, 54, 2' 0.12424 0.12443 'International Tables V'

loop_
_geom_angle_atom_site_label_1
_geom_angle_atom_site_label_2
_geom_angle_atom_site_label_3
_geom_angle
S4 Zn1 S2 104.34(7)
S3 Zn1 S2 111.50(19)
S3 Zn1 S4 114.7(2)
O1 Zn1 S2 105.8(3)
O1 Zn1 S4 106.6(2)
O1 Zn1 S3 113.14(11)
Mo1 Zn1 S2 136(8)
Mo1 Zn1 S4 116(7)
Mo1 Zn1 S3 68(9)
Mo1 Zn1 O1 47(9)
O4 S1 O3 110.89(18)
O1 S1 O3 106.49(18)
O1 S1 O4 107.79(19)
O2 S1 O3 111.0(2)
O2 S1 O4 111.5(2)
O2 S1 O1 108.97(19)
Mo1 S1 O3 138.0(3)
Mo1 S1 O4 85.7(3)
Mo1 S1 O1 32.4(3)
Mo1 S1 O2 96.7(3)
C5 S2 Zn1 108.38(18)
Mo1 S2 Zn1 2.6(4)
Mo1 S2 C5 106.2(3)
C2 S4 Zn1 100.96(19)
Mo1 S4 Zn1 3.3(3)
Mo1 S4 C2 103.5(4)
C1 S3 Zn1 107.53(19)
Mo1 S3 Zn1 3.6(3)
Mo1 S3 C1 105.9(4)
S1 O1 Zn1 125.4(2)
Mo1 O1 Zn1 3.4(4)
Mo1 O1 S1 122.2(4)
N4 C1 S3 117.2(4)
N3 C1 S3 123.7(4)
N3 C1 N4 119.0(4)
N1 C2 S4 118.0(4)
N6 C2 S4 122.8(4)
N6 C2 N1 119.2(4)
N5 C5 S2 117.2(4)
N7 C5 S2 123.1(4)
N7 C5 N5 119.7(4)
S1 Mo1 Zn1 152(10)
S2 Mo1 Zn1 42(8)
S2 Mo1 S1 115.9(7)
S4 Mo1 Zn1 61(7)
S4 Mo1 S1 124.4(6)
S4 Mo1 S2 98.85(13)
S3 Mo1 Zn1 108(9)
S3 Mo1 S1 94.60(15)
S3 Mo1 S2 109.4(6)
S3 Mo1 S4 114.0(8)
O1 Mo1 Zn1 130(10)
O1 Mo1 S1 25.34(11)
O1 Mo1 S2 105.0(8)
O1 Mo1 S4 107.4(7)
O1 Mo1 S3 119.9(2)

loop_
_geom_bond_atom_site_label_1
_geom_bond_atom_site_label_2
_geom_bond_distance
Zn1 S2 2.294(4)
Zn1 S4 2.309(4)
Zn1 S3 2.320(5)
Zn1 O1 1.981(6)
Zn1 Mo1 0.153(3)
S1 O3 1.460(3)
S1 O4 1.464(3)
S1 O1 1.499(3)
S1 O2 1.446(3)
S1 Mo1 2.964(11)
S2 C5 1.720(4)
S2 Mo1 2.406(11)
S4 C2 1.727(4)
S4 Mo1 2.381(13)
S3 C1 1.713(5)
S3 Mo1 2.267(17)
O1 Mo1 1.879(16)
N4 C1 1.305(6)
C1 N3 1.318(7)
N1 C2 1.296(6)
C2 N6 1.315(7)
N5 C5 1.314(6)
C5 N7 1.299(5)
